data_4504184
loop_
_publ_author_name
'Welk, Margaret E.'
'Stern, Charlotte L.'
'Poeppelmeier, Kenneth R.'
'Norquist, Alexander J.'

_publ_section_title
;
 Effects of Reaction Gel Dehydration on the Synthesis of Cu(NC5H5)4VOF4and
 [Cu(NC5H5)4VOF4][Cu(NC5H5)4(H2O)VOF4]&#x00B7;H2O
;
_journal_issue 5
_journal_name_full 'Crystal Growth &amp; Design'
_journal_page_first 956
_journal_paper_doi 10.1021/cg0609062
_journal_volume 7
_journal_year 2007
_chemical_formula_moiety 'C40 H44 Cu2 F8 N8 O4 V2'
_chemical_formula_sum 'C40 H44 Cu2 F8 N8 O4 V2'
_chemical_formula_weight 1081.80
_space_group_IT_number 11
_symmetry_cell_setting monoclinic
_symmetry_space_group_name_Hall '-P 2yb'
_symmetry_space_group_name_H-M 'P 1 21/m 1'
_atom_sites_solution_hydrogens geom
_atom_sites_solution_primary direct
_audit_creation_date 06-10-05
_audit_creation_method CRYSTALS_ver_12.84
_cell_angle_alpha 90
_cell_angle_beta 105.4560(10)
_cell_angle_gamma 90
_cell_formula_units_Z 2
_cell_length_a 9.5464(7)
_cell_length_b 17.0621(11)
_cell_length_c 14.0941(10)
_cell_measurement_reflns_used 2500
_cell_measurement_temperature 150
_cell_measurement_theta_max 27
_cell_measurement_theta_min 3
_cell_volume 2212.6(3)
_computing_cell_refinement 'DENZO/SCALEPACK (Otwinowski & Minor, 1997)'
_computing_data_collection 'COLLECT (Nonius, 1997-2001).'
_computing_data_reduction 'DENZO/SCALEPACK (Otwinowski & Minor, 1997)'
_computing_molecular_graphics 'CAMERON (Watkin et al., 1996)'
_computing_publication_material 'CRYSTALS (Betteridge et al., 2003)'
_computing_structure_refinement 'CRYSTALS (Betteridge et al., 2003)'
_computing_structure_solution 'SIR92 (Altomare et al., 1994)'
_diffrn_ambient_temperature 150
_diffrn_measured_fraction_theta_full 0.995
_diffrn_measured_fraction_theta_max 0.964
_diffrn_measurement_device_type 'Nonius KappaCCD'
_diffrn_measurement_method \w
_diffrn_radiation_monochromator graphite
_diffrn_radiation_type 'Mo K\a'
_diffrn_radiation_wavelength 0.71073
_diffrn_reflns_av_R_equivalents 0.061
_diffrn_reflns_limit_h_max 12
_diffrn_reflns_limit_h_min -12
_diffrn_reflns_limit_k_max 22
_diffrn_reflns_limit_k_min -22
_diffrn_reflns_limit_l_max 18
_diffrn_reflns_limit_l_min -18
_diffrn_reflns_number 20301
_diffrn_reflns_theta_full 27.159
_diffrn_reflns_theta_max 28.291
_diffrn_reflns_theta_min 1.499
_diffrn_standards_number 0
_exptl_absorpt_coefficient_mu 1.441
_exptl_absorpt_correction_T_max 0.87
_exptl_absorpt_correction_T_min 0.87
_exptl_absorpt_correction_type multi-scan
_exptl_absorpt_process_details 'DENZO/SCALEPACK (Otwinowski & Minor, 1997)'
_exptl_crystal_colour blue
_exptl_crystal_density_diffrn 1.624
_exptl_crystal_density_meas 1.596(7)
_exptl_crystal_density_method 'flotation pycnometry'
_exptl_crystal_description block
_exptl_crystal_F_000 1096
_exptl_crystal_size_max 0.09
_exptl_crystal_size_mid 0.07
_exptl_crystal_size_min 0.01
_refine_diff_density_max 0.77
_refine_diff_density_min -0.41
_refine_ls_extinction_method None
_refine_ls_goodness_of_fit_ref 0.8623
_refine_ls_hydrogen_treatment constr
_refine_ls_matrix_type full
_refine_ls_number_parameters 337
_refine_ls_number_reflns 3227
_refine_ls_number_restraints 26
_refine_ls_R_factor_all 0.0624
_refine_ls_R_factor_gt 0.0335
_refine_ls_shift/su_max 0.003457
_refine_ls_structure_factor_coef Fsqd
_refine_ls_weighting_details
;
 Method, part 1, Chebychev polynomial, (Watkin, 1994, Prince, 1982) 
 [weight] = 1.0/[A~0~*T~0~(x)+A~1~*T~1~(x) ... +A~n-1~]*T~n-1~(x)] 
 where A~i~ are the Chebychev coefficients listed below and x= Fcalc/Fmax 
 Method = Robust Weighting (Prince, 1982) 
 W = [weight] * [1-(deltaF/6*sigmaF)^2^]^2^ 
 A~i~ are: 
 19.4 31.8 19.9 8.25 2.38 
;
_refine_ls_weighting_scheme calc
_refine_ls_wR_factor_all 0.0818
_refine_ls_wR_factor_gt 0.0764
_refine_ls_wR_factor_ref 0.0764
_reflns_limit_h_max 12
_reflns_limit_h_min -12
_reflns_limit_k_max 22
_reflns_limit_k_min 0
_reflns_limit_l_max 18
_reflns_limit_l_min 0
_reflns_number_gt 3227
_reflns_number_total 5474
_reflns_threshold_expression I>2.0\s(I)
_oxford_diffrn_Wilson_B_factor 0.00
_oxford_diffrn_Wilson_scale 0.00
_oxford_refine_ls_scale 0.11225(4)
_oxford_structure_analysis_title '10051044 Compound X'
_cod_data_source_file cg0609062si20061211_025118.cif
_cod_data_source_block '[Cu~2~(pyridine)~8~(VOF~4~)~2~(H~2~O)].H~2~O_1'
_cod_depositor_comments
;
The following automatic conversions were performed:

'_symmetry_cell_setting' value 'Monoclinic' changed to 'monoclinic'
according to /home/saulius/struct/CIF-dictionaries/cif_core.dic
dictionary named 'cif_core.dic' version 2.4.1 from 2010-06-29.

Automatic conversion script
Id: cif_fix_values 1715 2011-07-08 13:25:40Z adriana 
;
_cod_original_sg_symbol_H-M 'P 1 21/m 1 '
_cod_database_code 4504184

loop_
_symmetry_equiv_pos_as_xyz
x,y,z
-x,-y,-z
-x,y+1/2,-z
x,-y+1/2,z

loop_
_atom_site_label
_atom_site_type_symbol
_atom_site_fract_x
_atom_site_fract_y
_atom_site_fract_z
_atom_site_U_iso_or_equiv
_atom_site_occupancy
_atom_site_adp_type
_atom_site_refinement_flags_posn
_atom_site_refinement_flags_adp
Cu1 Cu 0.18272(6) 0.2500 0.59006(4) 0.0236 1.0000 Uani S T
Cu2 Cu 1.0000 0.5000 1.0000 0.0216 1.0000 Uani S .
V1 V 0.51340(8) 0.2500 0.48143(6) 0.0235 1.0000 Uani S T
V2 V 1.01344(8) 0.7500 1.01020(5) 0.0187 1.0000 Uani S T
O1 O 0.3699(3) 0.2500 0.5256(2) 0.0245 1.0000 Uani S T
O2 O 1.1589(4) 0.7500 0.9713(3) 0.0275 1.0000 Uani S T
O3 O 0.5330(4) 0.750000(6) 0.8354(3) 0.0369 1.0000 Uani S T
O4 O -0.0744(4) 0.250000(6) 0.6730(2) 0.0361 1.0000 Uani S T
F1 F 0.4142(4) 0.2500 0.3477(2) 0.0427 1.0000 Uani S T
F2 F 0.6507(4) 0.2500 0.6056(3) 0.0744 1.0000 Uani S T
F3 F 0.5792(4) 0.3419(2) 0.4643(3) 0.0994 1.0000 Uani . .
F4 F 0.8307(3) 0.7500 0.9227(2) 0.0315 1.0000 Uani S T
F5 F 0.9880(2) 0.63838(10) 1.00472(14) 0.0257 1.0000 Uani . .
F6 F 1.0591(4) 0.7500 1.1329(2) 0.0455 1.0000 Uani S T
N1 N 0.3148(4) 0.2500 0.7308(3) 0.0211 1.0000 Uani S T
N2 N 0.1703(3) 0.37020(17) 0.59594(18) 0.0252 1.0000 Uani . .
N3 N 0.0416(4) 0.2500 0.4526(3) 0.0246 1.0000 Uani S T
N4 N 0.8583(3) 0.50126(16) 0.86255(18) 0.0219 1.0000 Uani . .
N5 N 1.1723(3) 0.50680(17) 0.93961(18) 0.0234 1.0000 Uani . .
C1 C 0.4599(5) 0.250000(7) 0.7470(3) 0.0285 1.0000 Uani S T
C2 C 0.5542(5) 0.250000(7) 0.8407(4) 0.0301 1.0000 Uani S T
C3 C 0.4975(5) 0.250000(7) 0.9211(4) 0.0306 1.0000 Uani S T
C4 C 0.3471(6) 0.250000(7) 0.9048(4) 0.0300 1.0000 Uani S T
C5 C 0.2610(5) 0.250000(7) 0.8095(3) 0.0246 1.0000 Uani S T
C6 C 0.2656(4) 0.4157(2) 0.5681(3) 0.0342 1.0000 Uani . .
C7 C 0.2636(5) 0.4967(2) 0.5745(3) 0.0406 1.0000 Uani . .
C8 C 0.1602(5) 0.5323(2) 0.6115(3) 0.0418 1.0000 Uani . .
C9 C 0.0615(5) 0.4856(2) 0.6409(3) 0.0461 1.0000 Uani . .
C10 C 0.0688(4) 0.4052(2) 0.6316(3) 0.0372 1.0000 Uani . .
C11 C -0.1007(6) 0.250000(7) 0.4370(4) 0.0377 1.0000 Uani S T
C12 C -0.1958(6) 0.250000(7) 0.3436(4) 0.0403 1.0000 Uani S T
C13 C -0.1429(6) 0.250000(7) 0.2634(4) 0.0349 1.0000 Uani S T
C14 C 0.0026(7) 0.250000(7) 0.2788(5) 0.0944 1.0000 Uani S T
C15 C 0.0918(7) 0.250000(7) 0.3737(5) 0.0889 1.0000 Uani S T
C16 C 0.7983(4) 0.5687(2) 0.8216(2) 0.0288 1.0000 Uani . .
C17 C 0.7016(4) 0.5722(2) 0.7288(3) 0.0338 1.0000 Uani . .
C18 C 0.6657(4) 0.5034(2) 0.6761(2) 0.0335 1.0000 Uani . .
C19 C 0.7248(4) 0.4339(2) 0.7170(3) 0.0356 1.0000 Uani . .
C20 C 0.8209(4) 0.4347(2) 0.8104(3) 0.0313 1.0000 Uani . .
C21 C 1.2290(5) 0.4444(2) 0.9074(3) 0.0434 1.0000 Uani . .
C22 C 1.3455(5) 0.4490(2) 0.8666(4) 0.0539 1.0000 Uani . .
C23 C 1.4074(4) 0.5200(2) 0.8590(3) 0.0357 1.0000 Uani . .
C24 C 1.3510(4) 0.5845(2) 0.8907(3) 0.0413 1.0000 Uani . .
C25 C 1.2340(4) 0.5764(2) 0.9304(3) 0.0421 1.0000 Uani . .
H1 H 0.5014 0.2500 0.6889 0.0341 1.0000 Uiso RS .
H2 H 0.6618 0.2500 0.8504 0.0343 1.0000 Uiso RS .
H3 H 0.5625 0.2500 0.9897 0.0357 1.0000 Uiso RS .
H4 H 0.3030 0.2500 0.9617 0.0367 1.0000 Uiso RS .
H5 H 0.1531 0.2500 0.7982 0.0313 1.0000 Uiso RS .
H6 H 0.3368 0.3919 0.5430 0.0424 1.0000 Uiso R .
H7 H 0.3313 0.5270 0.5536 0.0495 1.0000 Uiso R .
H8 H 0.1571 0.5870 0.6163 0.0491 1.0000 Uiso R .
H9 H -0.0110 0.5080 0.6668 0.0565 1.0000 Uiso R .
H10 H 0.0018 0.3739 0.6516 0.0463 1.0000 Uiso R .
H11 H -0.1418 0.2500 0.4953 0.0443 1.0000 Uiso RS .
H12 H -0.3031 0.2500 0.3356 0.0455 1.0000 Uiso RS .
H13 H -0.2098 0.2500 0.1954 0.0403 1.0000 Uiso RS .
H14 H 0.0455 0.2500 0.2214 0.1085 1.0000 Uiso RS .
H15 H 0.1995 0.2500 0.3834 0.0968 1.0000 Uiso RS .
H16 H 0.8231 0.6154 0.8578 0.0341 1.0000 Uiso R .
H17 H 0.6606 0.6198 0.7026 0.0405 1.0000 Uiso R .
H18 H 0.6029 0.5039 0.6136 0.0382 1.0000 Uiso R .
H19 H 0.7001 0.3872 0.6820 0.0414 1.0000 Uiso R .
H20 H 0.8628 0.3877 0.8388 0.0374 1.0000 Uiso R .
H21 H 1.1871 0.3957 0.9140 0.0553 1.0000 Uiso R .
H22 H 1.3812 0.4043 0.8440 0.0705 1.0000 Uiso R .
H23 H 1.4885 0.5236 0.8324 0.0422 1.0000 Uiso R .
H24 H 1.3898 0.6338 0.8856 0.0515 1.0000 Uiso R .
H25 H 1.1932 0.6206 0.9524 0.0536 1.0000 Uiso R .
H26 H 0.5308 0.7500 0.7640 0.0432 1.0000 Uiso RS .
H27 H 0.6362 0.7500 0.8763 0.0432 1.0000 Uiso RS .
H28 H -0.1783 0.2500 0.6335 0.0434 1.0000 Uiso RS .
H29 H -0.0696 0.2500 0.7447 0.0434 1.0000 Uiso RS .

loop_
_atom_site_aniso_label
_atom_site_aniso_U_11
_atom_site_aniso_U_22
_atom_site_aniso_U_33
_atom_site_aniso_U_23
_atom_site_aniso_U_13
_atom_site_aniso_U_12
Cu1 0.0222(3) 0.0269(3) 0.0186(3) 0.0000 0.0001(2) 0.0000
Cu2 0.0197(3) 0.0234(3) 0.0215(3) -0.0003(2) 0.0052(2) 0.0009(2)
V1 0.0200(4) 0.0299(4) 0.0203(4) 0.0000 0.0049(3) 0.0000
V2 0.0190(4) 0.0196(3) 0.0181(3) 0.0000 0.0062(3) 0.0000
O1 0.0202(15) 0.0338(18) 0.0185(15) 0.0000 0.0035(12) 0.0000
O2 0.0239(16) 0.0252(17) 0.0365(18) 0.0000 0.0134(14) 0.0000
O3 0.0213(17) 0.061(3) 0.0271(18) 0.0000 0.0041(14) 0.0000
O4 0.0307(19) 0.054(2) 0.0209(16) 0.0000 0.0031(14) 0.0000
F1 0.054(2) 0.051(2) 0.0229(15) 0.0000 0.0100(14) 0.0000
F2 0.0265(18) 0.149(4) 0.043(2) 0.0000 0.0016(15) 0.0000
F3 0.117(3) 0.0512(19) 0.106(3) 0.0132(19) -0.012(2) -0.042(2)
F4 0.0231(13) 0.0316(15) 0.0322(15) 0.0000 -0.0060(11) 0.0000
F5 0.0264(9) 0.0207(9) 0.0296(9) 0.0014(8) 0.0067(7) -0.0026(8)
F6 0.058(2) 0.0450(19) 0.0308(15) 0.0000 0.0079(15) 0.0000
N1 0.0190(17) 0.0240(19) 0.0189(18) 0.0000 0.0025(14) 0.0000
N2 0.0246(12) 0.0297(14) 0.0187(12) 0.0037(12) 0.0012(10) 0.0036(12)
N3 0.0209(18) 0.035(2) 0.0163(17) 0.0000 0.0028(15) 0.0000
N4 0.0212(12) 0.0231(12) 0.0212(12) 0.0016(11) 0.0052(10) 0.0011(11)
N5 0.0212(13) 0.0241(14) 0.0231(13) -0.0006(10) 0.0027(10) 0.0034(11)
C1 0.023(2) 0.041(3) 0.023(2) 0.0000 0.0085(18) 0.0000
C2 0.020(2) 0.043(3) 0.025(2) 0.0000 0.0013(18) 0.0000
C3 0.030(3) 0.033(3) 0.026(2) 0.0000 0.003(2) 0.0000
C4 0.032(3) 0.037(3) 0.024(2) 0.0000 0.013(2) 0.0000
C5 0.021(2) 0.028(2) 0.023(2) 0.0000 0.0044(17) 0.0000
C6 0.0335(18) 0.034(2) 0.0380(19) 0.0032(16) 0.0153(15) 0.0054(15)
C7 0.045(2) 0.0291(19) 0.047(2) 0.0053(18) 0.0120(18) -0.0012(18)
C8 0.052(2) 0.030(2) 0.041(2) 0.0042(17) 0.0087(18) 0.0030(18)
C9 0.052(2) 0.038(2) 0.054(2) -0.0051(19) 0.024(2) 0.0077(19)
C10 0.0360(19) 0.039(2) 0.0404(19) 0.0006(17) 0.0161(16) 0.0026(17)
C11 0.031(3) 0.064(4) 0.019(2) 0.0000 0.008(2) 0.0000
C12 0.020(2) 0.071(4) 0.027(3) 0.0000 0.001(2) 0.0000
C13 0.030(3) 0.047(3) 0.024(2) 0.0000 0.001(2) 0.0000
C14 0.032(3) 0.228(12) 0.022(3) 0.0000 0.006(3) 0.0000
C15 0.023(3) 0.214(11) 0.026(3) 0.0000 -0.001(2) 0.0000
C16 0.0294(16) 0.0287(18) 0.0269(16) -0.0004(14) 0.0050(13) 0.0017(14)
C17 0.0362(18) 0.0330(19) 0.0303(17) 0.0053(15) 0.0059(15) 0.0061(16)
C18 0.0251(16) 0.050(2) 0.0212(16) 0.0043(16) -0.0012(13) 0.0004(16)
C19 0.0350(19) 0.038(2) 0.0303(18) -0.0057(15) 0.0033(15) -0.0031(16)
C20 0.0347(18) 0.0262(18) 0.0310(17) -0.0005(14) 0.0053(14) 0.0011(14)
C21 0.052(2) 0.0239(19) 0.067(3) -0.0040(18) 0.037(2) -0.0032(17)
C22 0.064(3) 0.029(2) 0.089(4) -0.008(2) 0.055(3) 0.001(2)
C23 0.0334(19) 0.039(2) 0.0401(19) 0.0014(16) 0.0196(16) -0.0007(15)
C24 0.040(2) 0.032(2) 0.060(2) -0.0073(18) 0.0255(19) -0.0086(17)
C25 0.041(2) 0.0254(18) 0.069(3) -0.0087(18) 0.030(2) -0.0028(16)

loop_
_atom_type_symbol
_atom_type_scat_dispersion_real
_atom_type_scat_dispersion_imag
_atom_type_scat_Cromer_Mann_a1
_atom_type_scat_Cromer_Mann_b1
_atom_type_scat_Cromer_Mann_a2
_atom_type_scat_Cromer_Mann_b2
_atom_type_scat_Cromer_Mann_a3
_atom_type_scat_Cromer_Mann_b3
_atom_type_scat_Cromer_Mann_a4
_atom_type_scat_Cromer_Mann_b4
_atom_type_scat_Cromer_Mann_c
_atom_type_scat_source
C 0.0033 0.0016 2.3100 20.8439 1.0200 10.2075 1.5886 0.5687 0.8650 51.6512 0.2156 'International Tables Vol C 4.2.6.8 and 6.1.1.4'
H 0.0000 0.0000 0.4930 10.5109 0.3229 26.1257 0.1402 3.1424 0.0408 57.7998 0.0030 'International Tables Vol C 4.2.6.8 and 6.1.1.4'
Cu 0.3201 1.2651 13.3380 3.5828 7.1676 0.2470 5.6158 11.3966 1.6735 64.8126 1.1910 'International Tables Vol C 4.2.6.8 and 6.1.1.4'
V 0.3005 0.5294 10.2971 6.8657 7.3511 0.4385 2.0703 26.8938 2.0571 102.4780 1.2199 'International Tables Vol C 4.2.6.8 and 6.1.1.4'
N 0.0061 0.0033 12.2126 0.0057 3.1322 9.8933 2.0125 28.9975 1.1663 0.5826 -11.5290 'International Tables Vol C 4.2.6.8 and 6.1.1.4'
O 0.0106 0.0060 3.0485 13.2771 2.2868 5.7011 1.5463 0.3239 0.8670 32.9089 0.2508 'International Tables Vol C 4.2.6.8 and 6.1.1.4'
F 0.0171 0.0103 3.5392 10.2825 2.6412 4.2944 1.5170 0.2615 1.0243 26.1476 0.2776 'International Tables Vol C 4.2.6.8 and 6.1.1.4'

loop_
_geom_angle_atom_site_label_1
_geom_angle_site_symmetry_1
_geom_angle_atom_site_label_2
_geom_angle_atom_site_label_3
_geom_angle_site_symmetry_3
_geom_angle
_geom_angle_publ_flag
N2 4_555 Cu1 O1 . 94.48(7) yes
N2 4_555 Cu1 N1 . 89.32(7) yes
O1 . Cu1 N1 . 92.40(13) yes
N2 4_555 Cu1 N2 . 170.99(15) yes
O1 . Cu1 N2 . 94.48(7) yes
N1 . Cu1 N2 . 89.32(7) yes
N2 4_555 Cu1 N3 . 90.44(7) yes
O1 . Cu1 N3 . 90.66(13) yes
N1 . Cu1 N3 . 176.94(15) yes
N2 . Cu1 N3 . 90.44(7) yes
F5 2_767 Cu2 N5 2_767 90.30(9) yes
F5 2_767 Cu2 N4 2_767 89.51(9) yes
N5 2_767 Cu2 N4 2_767 90.43(10) yes
F5 2_767 Cu2 F5 . 179.995 yes
N5 2_767 Cu2 F5 . 89.70(9) yes
N4 2_767 Cu2 F5 . 90.49(9) yes
F5 2_767 Cu2 N4 . 90.49(9) yes
N5 2_767 Cu2 N4 . 89.57(10) yes
N4 2_767 Cu2 N4 . 179.994 yes
F5 . Cu2 N4 . 89.51(9) yes
F5 2_767 Cu2 N5 . 89.70(9) yes
N5 2_767 Cu2 N5 . 179.994 yes
N4 2_767 Cu2 N5 . 89.57(10) yes
F5 . Cu2 N5 . 90.30(9) yes
N4 . Cu2 N5 . 90.43(10) yes
F3 4_555 V1 O1 . 114.95(16) yes
F3 4_555 V1 F1 . 87.97(13) yes
O1 . V1 F1 . 97.58(15) yes
F3 4_555 V1 F2 . 86.63(13) yes
O1 . V1 F2 . 95.24(16) yes
F1 . V1 F2 . 167.18(16) yes
F3 4_555 V1 F3 . 130.0(3) yes
O1 . V1 F3 . 114.95(16) yes
F1 . V1 F3 . 87.97(13) yes
F2 . V1 F3 . 86.63(13) yes
F5 4_565 V2 O2 . 95.55(6) yes
F5 4_565 V2 F4 . 83.48(6) yes
O2 . V2 F4 . 120.96(16) yes
F5 4_565 V2 F5 . 165.99(12) yes
O2 . V2 F5 . 95.55(6) yes
F4 . V2 F5 . 83.48(6) yes
F5 4_565 V2 F6 . 92.12(6) yes
O2 . V2 F6 . 109.89(18) yes
F4 . V2 F6 . 129.14(16) yes
F5 . V2 F6 . 92.12(6) yes
Cu1 . O1 V1 . 178.01(18) yes
H26 . O3 H27 . 109.5 no
H28 . O4 H29 . 109.5 no
Cu2 . F5 V2 . 170.14(10) yes
Cu1 . N1 C1 . 120.4(3) yes
Cu1 . N1 C5 . 121.9(3) yes
C1 . N1 C5 . 117.7(4) yes
Cu1 . N2 C6 . 121.2(2) yes
Cu1 . N2 C10 . 120.9(2) yes
C6 . N2 C10 . 117.9(3) yes
Cu1 . N3 C11 . 123.2(3) yes
Cu1 . N3 C15 . 120.1(4) yes
C11 . N3 C15 . 116.7(4) yes
Cu2 . N4 C16 . 120.9(2) yes
Cu2 . N4 C20 . 121.3(2) yes
C16 . N4 C20 . 117.8(3) yes
Cu2 . N5 C21 . 122.9(2) yes
Cu2 . N5 C25 . 120.7(2) yes
C21 . N5 C25 . 116.4(3) yes
N1 . C1 C2 . 122.7(4) yes
N1 . C1 H1 . 118.5 no
C2 . C1 H1 . 118.8 no
C1 . C2 C3 . 119.1(4) yes
C1 . C2 H2 . 120.9 no
C3 . C2 H2 . 120.1 no
C2 . C3 C4 . 118.5(5) yes
C2 . C3 H3 . 121.1 no
C4 . C3 H3 . 120.4 no
C3 . C4 C5 . 118.8(4) yes
C3 . C4 H4 . 120.3 no
C5 . C4 H4 . 120.9 no
C4 . C5 N1 . 123.2(4) yes
C4 . C5 H5 . 118.5 no
N1 . C5 H5 . 118.3 no
N2 . C6 C7 . 122.7(4) yes
N2 . C6 H6 . 118.6 no
C7 . C6 H6 . 118.7 no
C6 . C7 C8 . 119.4(4) yes
C6 . C7 H7 . 120.6 no
C8 . C7 H7 . 120.0 no
C7 . C8 C9 . 118.3(4) yes
C7 . C8 H8 . 120.5 no
C9 . C8 H8 . 121.1 no
C8 . C9 C10 . 119.3(4) yes
C8 . C9 H9 . 120.8 no
C10 . C9 H9 . 119.8 no
C9 . C10 N2 . 122.4(4) yes
C9 . C10 H10 . 119.0 no
N2 . C10 H10 . 118.6 no
N3 . C11 C12 . 122.9(5) yes
N3 . C11 H11 . 118.4 no
C12 . C11 H11 . 118.7 no
C11 . C12 C13 . 119.8(5) yes
C11 . C12 H12 . 119.9 no
C13 . C12 H12 . 120.2 no
C12 . C13 C14 . 117.6(5) yes
C12 . C13 H13 . 121.0 no
C14 . C13 H13 . 121.4 no
C13 . C14 C15 . 120.0(6) yes
C13 . C14 H14 . 119.8 no
C15 . C14 H14 . 120.3 no
C14 . C15 N3 . 123.1(6) yes
C14 . C15 H15 . 118.6 no
N3 . C15 H15 . 118.3 no
N4 . C16 C17 . 122.8(3) yes
N4 . C16 H16 . 118.3 no
C17 . C16 H16 . 118.9 no
C16 . C17 C18 . 118.6(3) yes
C16 . C17 H17 . 120.9 no
C18 . C17 H17 . 120.5 no
C17 . C18 C19 . 119.5(3) yes
C17 . C18 H18 . 120.6 no
C19 . C18 H18 . 119.9 no
C18 . C19 C20 . 118.9(3) yes
C18 . C19 H19 . 119.9 no
C20 . C19 H19 . 121.2 no
C19 . C20 N4 . 122.4(3) yes
C19 . C20 H20 . 119.7 no
N4 . C20 H20 . 117.8 no
N5 . C21 C22 . 122.9(4) yes
N5 . C21 H21 . 117.0 no
C22 . C21 H21 . 120.1 no
C21 . C22 C23 . 119.7(4) yes
C21 . C22 H22 . 120.5 no
C23 . C22 H22 . 119.8 no
C22 . C23 C24 . 118.6(3) yes
C22 . C23 H23 . 120.4 no
C24 . C23 H23 . 121.1 no
C23 . C24 C25 . 119.1(4) yes
C23 . C24 H24 . 120.6 no
C25 . C24 H24 . 120.3 no
C24 . C25 N5 . 123.3(3) yes
C24 . C25 H25 . 120.3 no
N5 . C25 H25 . 116.4 no

loop_
_geom_bond_atom_site_label_1
_geom_bond_atom_site_label_2
_geom_bond_site_symmetry_2
_geom_bond_distance
_geom_bond_publ_flag
Cu1 N2 4_555 2.057(3) yes
Cu1 O1 . 2.209(3) yes
Cu1 N1 . 2.048(4) yes
Cu1 N2 . 2.057(3) yes
Cu1 N3 . 2.044(4) yes
Cu2 F5 2_767 2.3656(17) yes
Cu2 N5 2_767 2.047(3) yes
Cu2 N4 2_767 2.046(2) yes
Cu2 F5 . 2.3656(17) yes
Cu2 N4 . 2.046(2) yes
Cu2 N5 . 2.047(3) yes
V1 F3 4_555 1.730(3) yes
V1 O1 . 1.649(3) yes
V1 F1 . 1.870(3) yes
V1 F2 . 1.886(4) yes
V1 F3 . 1.730(3) yes
V2 F5 4_565 1.9188(17) yes
V2 O2 . 1.623(3) yes
V2 F4 . 1.848(3) yes
V2 F5 . 1.9188(17) yes
V2 F6 . 1.667(3) yes
O3 H26 . 1.000 no
O3 H27 . 1.000 no
O4 H28 . 1.000 no
O4 H29 . 1.000 no
N1 C1 . 1.343(6) yes
N1 C5 . 1.340(6) yes
N2 C6 . 1.332(4) yes
N2 C10 . 1.345(4) yes
N3 C11 . 1.317(6) yes
N3 C15 . 1.324(7) yes
N4 C16 . 1.345(4) yes
N4 C20 . 1.349(4) yes
N5 C21 . 1.328(5) yes
N5 C25 . 1.347(5) yes
C1 C2 . 1.385(6) yes
C1 H1 . 1.000 no
C2 C3 . 1.379(7) yes
C2 H2 . 1.000 no
C3 C4 . 1.393(7) yes
C3 H3 . 1.000 no
C4 C5 . 1.375(6) yes
C4 H4 . 1.000 no
C5 H5 . 1.000 no
C6 C7 . 1.384(5) yes
C6 H6 . 0.938 no
C7 C8 . 1.375(6) yes
C7 H7 . 0.935 no
C8 C9 . 1.379(6) yes
C8 H8 . 0.937 no
C9 C10 . 1.381(6) yes
C9 H9 . 0.944 no
C10 H10 . 0.932 no
C11 C12 . 1.386(7) yes
C11 H11 . 1.000 no
C12 C13 . 1.355(7) yes
C12 H12 . 1.000 no
C13 C14 . 1.348(8) yes
C13 H13 . 1.000 no
C14 C15 . 1.381(8) yes
C14 H14 . 1.000 no
C15 H15 . 1.000 no
C16 C17 . 1.387(5) yes
C16 H16 . 0.941 no
C17 C18 . 1.382(5) yes
C17 H17 . 0.935 no
C18 C19 . 1.372(5) yes
C18 H18 . 0.924 no
C19 C20 . 1.390(5) yes
C19 H19 . 0.933 no
C20 H20 . 0.937 no
C21 C22 . 1.383(5) yes
C21 H21 . 0.938 no
C22 C23 . 1.365(6) yes
C22 H22 . 0.926 no
C23 C24 . 1.352(5) yes
C23 H23 . 0.948 no
C24 C25 . 1.384(5) yes
C24 H24 . 0.929 no
C25 H25 . 0.939 no
